data_7011808
loop_
_publ_author_name
'Mao, Jiang-Gao'
'Wang, Zhike'
'Clearfield, Abraham'

_publ_section_title
;
 The role of deprotonation of the ligand on the structures of metal
 phosphonates: synthesis, characterization and crystal structures of
 two new metal diphosphonates with a 1D double chain and a 2D layer
 structure
;
_journal_issue 23
_journal_name_full 'Journal of the Chemical Society, Dalton Transactions'
_journal_page_first 4457
_journal_paper_doi 10.1039/b204270n
_journal_year 2002
_chemical_formula_sum 'C6 H24 Cd N2 O14 P4'
_chemical_formula_weight 584.55
_space_group_IT_number 2
_symmetry_cell_setting triclinic
_symmetry_Int_Tables_number 2
_symmetry_space_group_name_Hall '-P 1'
_symmetry_space_group_name_H-M 'P -1'
_atom_sites_solution_hydrogens geom
_atom_sites_solution_primary direct
_atom_sites_solution_secondary difmap
_audit_creation_method SHELXL-97
_cell_angle_alpha 82.408(7)
_cell_angle_beta 73.694(7)
_cell_angle_gamma 89.773(7)
_cell_formula_units_Z 2
_cell_length_a 9.418(4)
_cell_length_b 9.948(4)
_cell_length_c 10.574(5)
_cell_measurement_temperature 110(2)
_cell_volume 941.9(7)
_computing_structure_refinement 'SHELXL-97 (Sheldrick, 1997)'
_computing_structure_solution 'SHELXS-97 (Sheldrick, 1990)'
_diffrn_ambient_temperature 293(2)
_diffrn_measured_fraction_theta_full 0.914
_diffrn_measured_fraction_theta_max 0.914
_diffrn_measurement_device_type 'Bruker Smart CCD'
_diffrn_measurement_method 'narrow frame method, hemisphere'
_diffrn_radiation_monochromator graphite
_diffrn_radiation_source 'fine-focus sealed tube'
_diffrn_radiation_type MoK\a
_diffrn_radiation_wavelength 0.71073
_diffrn_reflns_av_R_equivalents 0.0307
_diffrn_reflns_av_sigmaI/netI 0.0319
_diffrn_reflns_limit_h_max 10
_diffrn_reflns_limit_h_min -12
_diffrn_reflns_limit_k_max 13
_diffrn_reflns_limit_k_min -12
_diffrn_reflns_limit_l_max 13
_diffrn_reflns_limit_l_min -12
_diffrn_reflns_number 6003
_diffrn_reflns_theta_full 28.26
_diffrn_reflns_theta_max 28.26
_diffrn_reflns_theta_min 2.03
_diffrn_standards_decay_% <1.0%
_exptl_absorpt_coefficient_mu 1.571
_exptl_absorpt_correction_T_max 0.968
_exptl_absorpt_correction_T_min 0.773
_exptl_absorpt_correction_type empirical
_exptl_crystal_colour colorless
_exptl_crystal_density_diffrn 2.061
_exptl_crystal_density_method 'not measured'
_exptl_crystal_description plate
_exptl_crystal_F_000 588
_exptl_crystal_size_max 0.30
_exptl_crystal_size_mid 0.18
_exptl_crystal_size_min 0.06
_refine_diff_density_max 1.285
_refine_diff_density_min -1.547
_refine_diff_density_rms 0.206
_refine_ls_extinction_method none
_refine_ls_goodness_of_fit_ref 1.161
_refine_ls_hydrogen_treatment mixed
_refine_ls_matrix_type full
_refine_ls_number_parameters 247
_refine_ls_number_reflns 4267
_refine_ls_number_restraints 0
_refine_ls_restrained_S_all 1.161
_refine_ls_R_factor_all 0.0556
_refine_ls_R_factor_gt 0.0520
_refine_ls_shift/su_max 0.000
_refine_ls_shift/su_mean 0.000
_refine_ls_structure_factor_coef Fsqd
_refine_ls_weighting_details 'calc w=1/[\s^2^(Fo^2^)+(0.0732P)^2^+4.6301P] where P=(Fo^2^+2Fc^2^)/3'
_refine_ls_weighting_scheme calc
_refine_ls_wR_factor_gt 0.1351
_refine_ls_wR_factor_ref 0.1375
_reflns_number_gt 3909
_reflns_number_total 4267
_reflns_threshold_expression >2sigma(I)
_cod_data_source_file b204270n.txt
_cod_data_source_block mao12
_cod_original_sg_symbol_H-M P-1
_cod_database_code 7011808

loop_
_symmetry_equiv_pos_as_xyz
'x, y, z'
'-x, -y, -z'

loop_
_atom_site_label
_atom_site_type_symbol
_atom_site_fract_x
_atom_site_fract_y
_atom_site_fract_z
_atom_site_U_iso_or_equiv
_atom_site_adp_type
_atom_site_occupancy
_atom_site_symmetry_multiplicity
_atom_site_calc_flag
_atom_site_refinement_flags
_atom_site_disorder_assembly
_atom_site_disorder_group
Cd1 Cd 0.5000 0.5000 0.5000 0.00865(14) Uani 1 2 d S . .
Cd2 Cd 1.0000 0.0000 0.5000 0.00827(14) Uani 1 2 d S . .
P1 P 0.71042(13) 0.64377(12) 0.18983(12) 0.0119(3) Uani 1 1 d . . .
P2 P 0.75687(13) 0.71068(12) 0.56546(12) 0.0092(2) Uani 1 1 d . . .
P3 P 0.70222(13) 0.20823(12) 0.55565(12) 0.0097(2) Uani 1 1 d . . .
P4 P 0.98926(13) 0.13562(12) 0.17969(12) 0.0118(2) Uani 1 1 d . . .
O1 O 0.6666(4) 0.5207(3) 0.2929(4) 0.0146(7) Uani 1 1 d . . .
O2 O 0.5869(4) 0.7255(4) 0.1543(4) 0.0226(8) Uani 1 1 d . . .
O3 O 0.8211(4) 0.5975(4) 0.0628(4) 0.0155(7) Uani 1 1 d . . .
H3D H 0.8309 0.6573 -0.0006 0.023 Uiso 1 1 calc R . .
O4 O 0.7940(4) 0.8599(3) 0.5492(3) 0.0129(7) Uani 1 1 d . . .
O5 O 0.6030(4) 0.6748(3) 0.5629(4) 0.0129(7) Uani 1 1 d . . .
O6 O 0.7864(4) 0.6335(4) 0.6961(4) 0.0188(8) Uani 1 1 d . . .
H6D H 0.8064 0.6889 0.7401 0.028 Uiso 1 1 calc R . .
O7 O 0.6710(4) 0.3573(3) 0.5475(4) 0.0137(7) Uani 1 1 d . . .
O8 O 0.8592(4) 0.1769(3) 0.5532(3) 0.0116(6) Uani 1 1 d . . .
O9 O 0.5896(4) 0.1231(4) 0.6797(4) 0.0240(9) Uani 1 1 d . . .
H9A H 0.6310 0.1005 0.7375 0.036 Uiso 1 1 calc R . .
O10 O 0.9757(4) 0.0183(3) 0.2894(3) 0.0135(7) Uani 1 1 d . . .
O11 O 0.9501(4) 0.0953(4) 0.0580(4) 0.0171(7) Uani 1 1 d . . .
O12 O 1.1379(4) 0.2149(4) 0.1400(4) 0.0259(9) Uani 1 1 d . . .
H12A H 1.1436 0.2558 0.2009 0.039 Uiso 1 1 calc R . .
N1 N 0.9332(4) 0.7304(4) 0.3034(4) 0.0126(8) Uani 1 1 d . . .
H11A H 0.9692 0.8084 0.3211 0.015 Uiso 1 1 calc R . .
N2 N 0.6996(5) 0.2362(5) 0.2911(4) 0.0185(9) Uani 1 1 d . . .
H22A H 0.6559 0.3154 0.3114 0.022 Uiso 1 1 calc R . .
C1 C 0.8070(5) 0.7713(5) 0.2474(5) 0.0129(9) Uani 1 1 d . . .
H1A H 0.8444 0.8425 0.1732 0.016 Uiso 1 1 calc R . .
H1B H 0.7339 0.8114 0.3150 0.016 Uiso 1 1 calc R . .
C2 C 0.8906(5) 0.6367(5) 0.4341(5) 0.0119(9) Uani 1 1 d . . .
H2A H 0.9789 0.6157 0.4619 0.014 Uiso 1 1 calc R . .
H2B H 0.8488 0.5524 0.4212 0.014 Uiso 1 1 calc R . .
C3 C 1.0610(5) 0.6746(6) 0.2050(5) 0.0186(10) Uani 1 1 d . . .
H3A H 1.1376 0.6499 0.2465 0.028 Uiso 1 1 calc R . .
H3B H 1.0992 0.7425 0.1294 0.028 Uiso 1 1 calc R . .
H3C H 1.0273 0.5960 0.1765 0.028 Uiso 1 1 calc R . .
C4 C 0.8622(6) 0.2702(5) 0.2356(5) 0.0168(10) Uani 1 1 d . . .
H4A H 0.8945 0.3086 0.3031 0.020 Uiso 1 1 calc R . .
H4B H 0.8747 0.3413 0.1608 0.020 Uiso 1 1 calc R . .
C5 C 0.6578(5) 0.1396(5) 0.4172(5) 0.0155(9) Uani 1 1 d . . .
H5A H 0.7096 0.0560 0.4025 0.019 Uiso 1 1 calc R . .
H5B H 0.5524 0.1181 0.4415 0.019 Uiso 1 1 calc R . .
C6 C 0.6325(7) 0.1891(8) 0.1894(6) 0.0333(16) Uani 1 1 d . . .
H6A H 0.5286 0.1690 0.2292 0.050 Uiso 1 1 calc R . .
H6B H 0.6803 0.1090 0.1594 0.050 Uiso 1 1 calc R . .
H6C H 0.6460 0.2594 0.1151 0.050 Uiso 1 1 calc R . .
O1W O 0.6247(10) -0.0147(10) 0.9091(11) 0.099(3) Uani 1 1 d . . .
H1WC H 0.6519 0.0570 0.9528 0.119 Uiso 1 1 d R . .
H1WB H 0.7053 -0.0777 0.8910 0.149 Uiso 1 1 d R . .
O2W O 0.3983(5) 0.5580(5) 0.0958(5) 0.0348(11) Uani 1 1 d . . .
H2WA H 0.4697 0.5136 0.0315 0.042 Uiso 1 1 d R . .
H2WB H 0.3384 0.4897 0.1637 0.042 Uiso 1 1 d R . .

loop_
_atom_site_aniso_label
_atom_site_aniso_U_11
_atom_site_aniso_U_22
_atom_site_aniso_U_33
_atom_site_aniso_U_23
_atom_site_aniso_U_13
_atom_site_aniso_U_12
Cd1 0.0079(2) 0.0054(2) 0.0129(2) -0.00203(16) -0.00282(17) -0.00084(15)
Cd2 0.0083(2) 0.0058(2) 0.0112(2) -0.00149(16) -0.00344(17) -0.00035(15)
P1 0.0111(5) 0.0091(6) 0.0153(6) 0.0027(4) -0.0051(5) -0.0021(4)
P2 0.0091(5) 0.0070(5) 0.0119(5) -0.0002(4) -0.0038(4) -0.0027(4)
P3 0.0089(5) 0.0066(5) 0.0130(6) -0.0001(4) -0.0026(4) 0.0013(4)
P4 0.0126(5) 0.0110(6) 0.0115(6) 0.0013(4) -0.0039(4) -0.0010(4)
O1 0.0173(17) 0.0077(16) 0.0170(17) 0.0019(13) -0.0035(14) -0.0002(12)
O2 0.0145(17) 0.0177(19) 0.034(2) 0.0061(16) -0.0091(16) 0.0012(14)
O3 0.0212(18) 0.0106(17) 0.0133(17) -0.0007(13) -0.0030(14) -0.0042(13)
O4 0.0117(15) 0.0098(16) 0.0164(17) -0.0024(13) -0.0024(13) -0.0049(12)
O5 0.0096(15) 0.0070(15) 0.0230(18) -0.0043(13) -0.0051(13) -0.0008(12)
O6 0.027(2) 0.0136(17) 0.0190(18) 0.0041(14) -0.0140(16) -0.0075(14)
O7 0.0152(16) 0.0079(16) 0.0183(17) -0.0032(13) -0.0045(13) 0.0025(12)
O8 0.0110(15) 0.0078(15) 0.0178(17) -0.0051(12) -0.0055(13) 0.0016(12)
O9 0.0158(18) 0.019(2) 0.028(2) 0.0105(16) 0.0026(16) 0.0028(14)
O10 0.0191(17) 0.0090(16) 0.0127(16) 0.0000(12) -0.0059(14) -0.0024(13)
O11 0.0213(18) 0.0200(19) 0.0123(17) -0.0053(14) -0.0073(14) 0.0049(14)
O12 0.0202(19) 0.029(2) 0.027(2) 0.0096(17) -0.0097(17) -0.0123(16)
N1 0.0129(18) 0.0068(18) 0.016(2) -0.0036(15) 0.0004(15) -0.0035(14)
N2 0.024(2) 0.020(2) 0.016(2) -0.0098(17) -0.0096(18) 0.0143(18)
C1 0.016(2) 0.006(2) 0.014(2) 0.0005(16) -0.0020(18) -0.0005(16)
C2 0.012(2) 0.007(2) 0.016(2) -0.0045(17) -0.0016(17) -0.0002(16)
C3 0.010(2) 0.029(3) 0.016(2) -0.007(2) -0.0009(18) -0.0008(19)
C4 0.027(3) 0.010(2) 0.013(2) -0.0024(17) -0.005(2) 0.0021(19)
C5 0.014(2) 0.013(2) 0.022(3) -0.0057(19) -0.0077(19) 0.0033(17)
C6 0.022(3) 0.063(5) 0.026(3) -0.020(3) -0.018(2) 0.019(3)
O1W 0.085(6) 0.102(7) 0.133(8) -0.022(6) -0.065(6) 0.037(5)
O2W 0.028(2) 0.033(3) 0.052(3) -0.015(2) -0.019(2) 0.0033(18)

loop_
_atom_type_symbol
_atom_type_description
_atom_type_scat_dispersion_real
_atom_type_scat_dispersion_imag
_atom_type_scat_source
C C 0.0033 0.0016 'International Tables Vol C Tables 4.2.6.8 and 6.1.1.4'
H H 0.0000 0.0000 'International Tables Vol C Tables 4.2.6.8 and 6.1.1.4'
N N 0.0061 0.0033 'International Tables Vol C Tables 4.2.6.8 and 6.1.1.4'
O O 0.0106 0.0060 'International Tables Vol C Tables 4.2.6.8 and 6.1.1.4'
P P 0.1023 0.0942 'International Tables Vol C Tables 4.2.6.8 and 6.1.1.4'
Cd Cd -0.8075 1.2024 'International Tables Vol C Tables 4.2.6.8 and 6.1.1.4'

loop_
_geom_angle_atom_site_label_1
_geom_angle_atom_site_label_2
_geom_angle_atom_site_label_3
_geom_angle
_geom_angle_site_symmetry_1
_geom_angle_site_symmetry_3
_geom_angle_publ_flag
O5 Cd1 O5 180.00(17) 2_666 . ?
O5 Cd1 O7 91.57(13) 2_666 2_666 ?
O5 Cd1 O7 88.43(12) . 2_666 ?
O5 Cd1 O7 88.43(12) 2_666 . ?
O5 Cd1 O7 91.57(13) . . ?
O7 Cd1 O7 180.0 2_666 . ?
O5 Cd1 O1 93.93(13) 2_666 2_666 ?
O5 Cd1 O1 86.07(13) . 2_666 ?
O7 Cd1 O1 81.30(13) 2_666 2_666 ?
O7 Cd1 O1 98.70(13) . 2_666 ?
O5 Cd1 O1 86.07(13) 2_666 . ?
O5 Cd1 O1 93.93(13) . . ?
O7 Cd1 O1 98.70(13) 2_666 . ?
O7 Cd1 O1 81.30(13) . . ?
O1 Cd1 O1 180.0 2_666 . ?
O8 Cd2 O8 180.000(1) . 2_756 ?
O8 Cd2 O10 93.83(12) . . ?
O8 Cd2 O10 86.17(12) 2_756 . ?
O8 Cd2 O10 86.17(12) . 2_756 ?
O8 Cd2 O10 93.83(12) 2_756 2_756 ?
O10 Cd2 O10 180.00(2) . 2_756 ?
O8 Cd2 O4 90.85(13) . 1_545 ?
O8 Cd2 O4 89.15(13) 2_756 1_545 ?
O10 Cd2 O4 83.03(12) . 1_545 ?
O10 Cd2 O4 96.97(12) 2_756 1_545 ?
O8 Cd2 O4 89.15(13) . 2_766 ?
O8 Cd2 O4 90.85(13) 2_756 2_766 ?
O10 Cd2 O4 96.97(12) . 2_766 ?
O10 Cd2 O4 83.03(12) 2_756 2_766 ?
O4 Cd2 O4 180.00(14) 1_545 2_766 ?
O1 P1 O2 117.5(2) . . ?
O1 P1 O3 107.5(2) . . ?
O2 P1 O3 111.3(2) . . ?
O1 P1 C1 111.0(2) . . ?
O2 P1 C1 101.4(2) . . ?
O3 P1 C1 107.8(2) . . ?
O4 P2 O5 115.4(2) . . ?
O4 P2 O6 111.4(2) . . ?
O5 P2 O6 109.4(2) . . ?
O4 P2 C2 108.2(2) . . ?
O5 P2 C2 109.2(2) . . ?
O6 P2 C2 102.4(2) . . ?
O8 P3 O7 114.0(2) . . ?
O8 P3 O9 110.7(2) . . ?
O7 P3 O9 111.7(2) . . ?
O8 P3 C5 109.2(2) . . ?
O7 P3 C5 109.2(2) . . ?
O9 P3 C5 101.3(2) . . ?
O10 P4 O12 113.9(2) . . ?
O10 P4 O11 113.2(2) . . ?
O12 P4 O11 111.7(2) . . ?
O10 P4 C4 111.4(2) . . ?
O12 P4 C4 100.3(3) . . ?
O11 P4 C4 105.3(2) . . ?
P1 O1 Cd1 129.2(2) . . ?
P2 O4 Cd2 138.4(2) . 1_565 ?
P2 O5 Cd1 134.4(2) . . ?
P3 O7 Cd1 139.2(2) . . ?
P3 O8 Cd2 133.1(2) . . ?
P4 O10 Cd2 133.8(2) . . ?
C1 N1 C3 113.4(4) . . ?
C1 N1 C2 115.1(4) . . ?
C3 N1 C2 110.4(4) . . ?
C5 N2 C4 114.9(4) . . ?
C5 N2 C6 110.6(5) . . ?
C4 N2 C6 112.5(4) . . ?
N1 C1 P1 119.5(3) . . ?
N1 C2 P2 112.6(3) . . ?
N2 C4 P4 119.2(3) . . ?
N2 C5 P3 112.6(3) . . ?

loop_
_geom_bond_atom_site_label_1
_geom_bond_atom_site_label_2
_geom_bond_distance
_geom_bond_site_symmetry_2
_geom_bond_publ_flag
Cd1 O5 2.256(3) 2_666 ?
Cd1 O5 2.256(3) . ?
Cd1 O7 2.260(3) 2_666 ?
Cd1 O7 2.260(3) . ?
Cd1 O1 2.292(4) 2_666 ?
Cd1 O1 2.292(4) . ?
Cd2 O8 2.235(3) . ?
Cd2 O8 2.235(3) 2_756 ?
Cd2 O10 2.285(4) . ?
Cd2 O10 2.285(4) 2_756 ?
Cd2 O4 2.290(3) 1_545 ?
Cd2 O4 2.290(3) 2_766 ?
P1 O1 1.502(4) . ?
P1 O2 1.521(4) . ?
P1 O3 1.574(4) . ?
P1 C1 1.825(5) . ?
P2 O4 1.502(4) . ?
P2 O5 1.502(3) . ?
P2 O6 1.584(4) . ?
P2 C2 1.827(5) . ?
P3 O8 1.503(3) . ?
P3 O7 1.506(4) . ?
P3 O9 1.580(4) . ?
P3 C5 1.842(5) . ?
P4 O10 1.511(4) . ?
P4 O12 1.532(4) . ?
P4 O11 1.535(4) . ?
P4 C4 1.837(5) . ?
O4 Cd2 2.290(3) 1_565 ?
N1 C1 1.503(6) . ?
N1 C3 1.510(6) . ?
N1 C2 1.514(6) . ?
N2 C5 1.492(7) . ?
N2 C4 1.501(7) . ?
N2 C6 1.515(7) . ?
